data_1513383
loop_
_publ_author_name
'Ko, Soo-Byung'
'Lu, Jia-Sheng'
'Wang, Suning'

_publ_section_title
;
 Chelation-assisted photoelimination of b,n-heterocycles.
;
_journal_issue 2
_journal_name_full 'Organic letters'
_journal_page_first 616
_journal_page_last 619
_journal_paper_doi 10.1021/ol403550b
_journal_volume 16
_journal_year 2014
_chemical_formula_sum 'C40 H49 B N2 O2 Pt'
_chemical_formula_weight 795.71
_chemical_name_systematic
; 
 ? 
;
_space_group_IT_number 148
_symmetry_cell_setting trigonal
_symmetry_space_group_name_Hall '-R 3'
_symmetry_space_group_name_H-M 'R -3 :H'
_atom_sites_solution_hydrogens geom
_atom_sites_solution_primary direct
_atom_sites_solution_secondary difmap
_audit_creation_method SHELXL-97
_cell_angle_alpha 90.00
_cell_angle_beta 90.00
_cell_angle_gamma 120.00
_cell_formula_units_Z 18
_cell_length_a 36.782(7)
_cell_length_b 36.782(7)
_cell_length_c 14.260(3)
_cell_measurement_reflns_used 902
_cell_measurement_temperature 180(2)
_cell_measurement_theta_max 16.70
_cell_measurement_theta_min 2.22
_cell_volume 16708(6)
_computing_cell_refinement 'Bruker SAINT'
_computing_data_collection 'Bruker APEX2'
_computing_data_reduction 'Bruker SAINT'
_computing_molecular_graphics 'Bruker SHELXTL'
_computing_publication_material 'Bruker SHELXTL'
_computing_structure_refinement 'SHELXL-97 (Sheldrick, 1997)'
_computing_structure_solution 'SHELXS-97 (Sheldrick, 1990)'
_diffrn_ambient_temperature 180(2)
_diffrn_measured_fraction_theta_full 0.991
_diffrn_measured_fraction_theta_max 0.991
_diffrn_measurement_device_type 'Bruker APEX-II CCD'
_diffrn_measurement_method '\f and \w scans'
_diffrn_radiation_monochromator graphite
_diffrn_radiation_source 'fine-focus sealed tube'
_diffrn_radiation_type MoK\a
_diffrn_radiation_wavelength 0.71073
_diffrn_reflns_av_R_equivalents 0.1323
_diffrn_reflns_av_sigmaI/netI 0.2217
_diffrn_reflns_limit_h_max 45
_diffrn_reflns_limit_h_min -42
_diffrn_reflns_limit_k_max 46
_diffrn_reflns_limit_k_min -22
_diffrn_reflns_limit_l_max 13
_diffrn_reflns_limit_l_min -18
_diffrn_reflns_number 20569
_diffrn_reflns_theta_full 27.05
_diffrn_reflns_theta_max 27.05
_diffrn_reflns_theta_min 1.92
_diffrn_standards_number 0
_exptl_absorpt_coefficient_mu 3.814
_exptl_absorpt_correction_T_max 0.9812
_exptl_absorpt_correction_T_min 0.9276
_exptl_absorpt_correction_type multi-scan
_exptl_crystal_colour yellow
_exptl_crystal_density_diffrn 1.424
_exptl_crystal_density_method 'not measured'
_exptl_crystal_description needle
_exptl_crystal_F_000 7236
_exptl_crystal_size_max 0.02
_exptl_crystal_size_mid 0.01
_exptl_crystal_size_min 0.01
_platon_squeeze_details 'Disordered hexane molecules were removed by Squeeze routine'
_refine_diff_density_max 0.835
_refine_diff_density_min -1.313
_refine_diff_density_rms 0.189
_refine_ls_extinction_method none
_refine_ls_goodness_of_fit_ref 0.852
_refine_ls_hydrogen_treatment constr
_refine_ls_matrix_type full
_refine_ls_number_parameters 427
_refine_ls_number_reflns 8086
_refine_ls_number_restraints 0
_refine_ls_restrained_S_all 0.852
_refine_ls_R_factor_all 0.1645
_refine_ls_R_factor_gt 0.0673
_refine_ls_shift/su_max 0.001
_refine_ls_shift/su_mean 0.000
_refine_ls_structure_factor_coef Fsqd
_refine_ls_weighting_details 'calc w=1/[\s^2^(Fo^2^)+(0.0370P)^2^+0.0000P] where P=(Fo^2^+2Fc^2^)/3'
_refine_ls_weighting_scheme calc
_refine_ls_wR_factor_gt 0.1183
_refine_ls_wR_factor_ref 0.1471
_reflns_number_gt 3495
_reflns_number_total 8086
_reflns_threshold_expression >2sigma(I)
_cod_data_source_file ol403550b_si_002.cif
_cod_data_source_block PtBNN2
_cod_depositor_comments
;
The following automatic conversions were performed:

'_symmetry_cell_setting' value 'Trigonal' changed to 'trigonal'
according to
/usr/data/users/saulius/automatic-downloads/current/ACS/lib/dictionaries/cif_core.dic
dictionary named 'cif_core.dic' version 2.4.2 from
2011-04-26.

'_exptl_absorpt_correction_type' value 'Multi-scan'
changed to 'multi-scan' according to
/usr/data/users/saulius/automatic-downloads/current/ACS/lib/dictionaries/cif_core.dic
dictionary named 'cif_core.dic' version 2.4.2 from 2011-04-26.

Automatic conversion script
Id: cif_fix_values 2281 2013-09-26 08:29:07Z andrius 
;
_cod_original_cell_volume 16708(5)
_cod_original_sg_symbol_H-M R-3
_cod_database_code 1513383

loop_
_symmetry_equiv_pos_as_xyz
'x, y, z'
'-y, x-y, z'
'-x+y, -x, z'
'x+2/3, y+1/3, z+1/3'
'-y+2/3, x-y+1/3, z+1/3'
'-x+y+2/3, -x+1/3, z+1/3'
'x+1/3, y+2/3, z+2/3'
'-y+1/3, x-y+2/3, z+2/3'
'-x+y+1/3, -x+2/3, z+2/3'
'-x, -y, -z'
'y, -x+y, -z'
'x-y, x, -z'
'-x+2/3, -y+1/3, -z+1/3'
'y+2/3, -x+y+1/3, -z+1/3'
'x-y+2/3, x+1/3, -z+1/3'
'-x+1/3, -y+2/3, -z+2/3'
'y+1/3, -x+y+2/3, -z+2/3'
'x-y+1/3, x+2/3, -z+2/3'

loop_
_atom_site_label
_atom_site_type_symbol
_atom_site_fract_x
_atom_site_fract_y
_atom_site_fract_z
_atom_site_U_iso_or_equiv
_atom_site_adp_type
_atom_site_occupancy
_atom_site_symmetry_multiplicity
_atom_site_calc_flag
_atom_site_refinement_flags
Pt1 Pt 0.699053(13) 0.128957(14) 0.77911(3) 0.03370(14) Uani 1 1 d .
B1 B 0.7644(4) 0.0518(4) 0.9866(9) 0.034(3) Uani 1 1 d .
O1 O 0.6451(2) 0.1325(2) 0.7686(5) 0.0380(19) Uani 1 1 d .
O2 O 0.72912(19) 0.1751(2) 0.6863(5) 0.038(2) Uani 1 1 d .
N1 N 0.7729(3) 0.0861(2) 0.9012(6) 0.030(2) Uani 1 1 d .
N2 N 0.6732(2) 0.0813(2) 0.8696(6) 0.028(2) Uani 1 1 d .
C1 C 0.7148(3) 0.0149(3) 0.9771(8) 0.042(3) Uani 1 1 d .
H1A H 0.7123 -0.0048 0.9269 0.051 Uiso 1 1 calc R
H1B H 0.7058 -0.0010 1.0366 0.051 Uiso 1 1 calc R
C2 C 0.6857(3) 0.0311(3) 0.9555(7) 0.034(3) Uani 1 1 d .
C3 C 0.6426(3) 0.0107(3) 0.9815(7) 0.035(3) Uani 1 1 d .
H3A H 0.6314 -0.0131 1.0214 0.042 Uiso 1 1 calc R
C4 C 0.6171(3) 0.0253(4) 0.9492(8) 0.046(3) Uani 1 1 d .
H4A H 0.5881 0.0106 0.9643 0.055 Uiso 1 1 calc R
C5 C 0.6332(3) 0.0610(3) 0.8951(8) 0.042(3) Uani 1 1 d .
H5A H 0.6153 0.0713 0.8757 0.051 Uiso 1 1 calc R
C6 C 0.6990(3) 0.0658(3) 0.8996(7) 0.030(3) Uani 1 1 d .
C7 C 0.7427(3) 0.0920(3) 0.8657(7) 0.030(3) Uani 1 1 d .
C8 C 0.7480(3) 0.1231(3) 0.8007(7) 0.028(2) Uani 1 1 d .
C9 C 0.7887(3) 0.1484(3) 0.7713(7) 0.034(3) Uani 1 1 d .
H9A H 0.7955 0.1714 0.7308 0.041 Uiso 1 1 calc R
C10 C 0.8197(3) 0.1404(3) 0.8005(8) 0.036(3) Uani 1 1 d .
H10A H 0.8472 0.1562 0.7753 0.043 Uiso 1 1 calc R
C11 C 0.8113(3) 0.1101(3) 0.8648(8) 0.038(3) Uani 1 1 d .
H11A H 0.8335 0.1057 0.8848 0.045 Uiso 1 1 calc R
C12 C 0.7679(3) 0.0727(3) 1.0937(8) 0.034(3) Uani 1 1 d .
C13 C 0.7750(3) 0.1129(3) 1.1168(8) 0.032(3) Uani 1 1 d .
C14 C 0.7752(3) 0.1240(3) 1.2094(8) 0.039(3) Uani 1 1 d .
H14A H 0.7790 0.1511 1.2219 0.047 Uiso 1 1 calc R
C15 C 0.7700(3) 0.0984(4) 1.2850(8) 0.041(3) Uani 1 1 d .
C16 C 0.7630(3) 0.0587(4) 1.2615(8) 0.044(3) Uani 1 1 d .
H16A H 0.7587 0.0397 1.3110 0.053 Uiso 1 1 calc R
C17 C 0.7618(3) 0.0454(3) 1.1711(8) 0.039(3) Uani 1 1 d .
C18 C 0.7554(3) 0.0011(3) 1.1610(8) 0.047(3) Uani 1 1 d .
H18A H 0.7291 -0.0191 1.1916 0.070 Uiso 1 1 calc R
H18B H 0.7789 0.0000 1.1905 0.070 Uiso 1 1 calc R
H18C H 0.7541 -0.0059 1.0943 0.070 Uiso 1 1 calc R
C19 C 0.7709(3) 0.1115(3) 1.3845(7) 0.043(3) Uani 1 1 d .
H19A H 0.7711 0.1382 1.3860 0.065 Uiso 1 1 calc R
H19B H 0.7962 0.1149 1.4154 0.065 Uiso 1 1 calc R
H19C H 0.7460 0.0900 1.4175 0.065 Uiso 1 1 calc R
C20 C 0.7815(4) 0.1461(3) 1.0444(8) 0.054(4) Uani 1 1 d .
H20A H 0.7935 0.1735 1.0751 0.081 Uiso 1 1 calc R
H20B H 0.7545 0.1389 1.0160 0.081 Uiso 1 1 calc R
H20C H 0.8008 0.1471 0.9956 0.081 Uiso 1 1 calc R
C21 C 0.7987(3) 0.0366(3) 0.9676(7) 0.034(3) Uani 1 1 d .
C22 C 0.8359(3) 0.0505(3) 1.0197(7) 0.033(3) Uani 1 1 d .
C23 C 0.8587(4) 0.0300(3) 1.0147(8) 0.045(3) Uani 1 1 d .
H23A H 0.8815 0.0379 1.0565 0.055 Uiso 1 1 calc R
C24 C 0.8490(4) -0.0022(4) 0.9492(10) 0.050(3) Uani 1 1 d .
C25 C 0.8166(4) -0.0122(3) 0.8898(8) 0.048(3) Uani 1 1 d .
H25A H 0.8105 -0.0327 0.8427 0.058 Uiso 1 1 calc R
C26 C 0.7917(4) 0.0071(3) 0.8959(8) 0.044(3) Uani 1 1 d .
C27 C 0.7602(4) -0.0041(4) 0.8155(9) 0.068(4) Uani 1 1 d .
H27A H 0.7567 0.0201 0.8014 0.102 Uiso 1 1 calc R
H27B H 0.7330 -0.0279 0.8340 0.102 Uiso 1 1 calc R
H27C H 0.7705 -0.0115 0.7596 0.102 Uiso 1 1 calc R
C28 C 0.8533(3) 0.0876(3) 1.0869(8) 0.042(3) Uani 1 1 d .
H28A H 0.8840 0.1024 1.0854 0.064 Uiso 1 1 calc R
H28B H 0.8435 0.0775 1.1507 0.064 Uiso 1 1 calc R
H28C H 0.8434 0.1068 1.0680 0.064 Uiso 1 1 calc R
C29 C 0.8777(4) -0.0229(4) 0.9462(10) 0.085(5) Uani 1 1 d .
H29A H 0.8685 -0.0434 0.8952 0.127 Uiso 1 1 calc R
H29B H 0.8756 -0.0370 1.0060 0.127 Uiso 1 1 calc R
H29C H 0.9070 -0.0010 0.9357 0.127 Uiso 1 1 calc R
C30 C 0.7433(3) 0.2281(3) 0.5756(8) 0.040(3) Uani 1 1 d .
C31 C 0.7138(3) 0.1958(3) 0.6471(7) 0.035(3) Uani 1 1 d .
C32 C 0.6731(3) 0.1894(3) 0.6606(7) 0.036(3) Uani 1 1 d .
H32A H 0.6660 0.2071 0.6264 0.043 Uiso 1 1 calc R
C33 C 0.6419(3) 0.1595(4) 0.7192(8) 0.042(3) Uani 1 1 d .
C34 C 0.6005(4) 0.1591(4) 0.7305(9) 0.048(3) Uani 1 1 d .
C35 C 0.7882(3) 0.2520(3) 0.6140(8) 0.054(4) Uani 1 1 d .
H35A H 0.7968 0.2319 0.6339 0.081 Uiso 1 1 calc R
H35B H 0.7892 0.2691 0.6678 0.081 Uiso 1 1 calc R
H35C H 0.8072 0.2703 0.5650 0.081 Uiso 1 1 calc R
C36 C 0.7437(3) 0.2037(4) 0.4891(8) 0.055(4) Uani 1 1 d .
H36A H 0.7524 0.1835 0.5074 0.083 Uiso 1 1 calc R
H36B H 0.7635 0.2233 0.4427 0.083 Uiso 1 1 calc R
H36C H 0.7155 0.1887 0.4617 0.083 Uiso 1 1 calc R
C37 C 0.7301(4) 0.2605(4) 0.5475(10) 0.081(5) Uani 1 1 d .
H37A H 0.7033 0.2463 0.5138 0.122 Uiso 1 1 calc R
H37B H 0.7517 0.2820 0.5069 0.122 Uiso 1 1 calc R
H37C H 0.7270 0.2739 0.6040 0.122 Uiso 1 1 calc R
C38 C 0.5858(4) 0.1700(5) 0.6390(10) 0.089(5) Uani 1 1 d .
H38A H 0.5579 0.1667 0.6482 0.133 Uiso 1 1 calc R
H38B H 0.5846 0.1512 0.5888 0.133 Uiso 1 1 calc R
H38C H 0.6057 0.1992 0.6216 0.133 Uiso 1 1 calc R
C39 C 0.6065(4) 0.1922(4) 0.8035(9) 0.064(4) Uani 1 1 d .
H39A H 0.6180 0.1875 0.8612 0.096 Uiso 1 1 calc R
H39B H 0.5794 0.1901 0.8170 0.096 Uiso 1 1 calc R
H39C H 0.6260 0.2203 0.7789 0.096 Uiso 1 1 calc R
C40 C 0.5663(4) 0.1166(4) 0.7611(10) 0.067(4) Uani 1 1 d .
H40A H 0.5731 0.1102 0.8231 0.101 Uiso 1 1 calc R
H40B H 0.5639 0.0955 0.7160 0.101 Uiso 1 1 calc R
H40C H 0.5397 0.1165 0.7644 0.101 Uiso 1 1 calc R

loop_
_atom_site_aniso_label
_atom_site_aniso_U_11
_atom_site_aniso_U_22
_atom_site_aniso_U_33
_atom_site_aniso_U_23
_atom_site_aniso_U_13
_atom_site_aniso_U_12
Pt1 0.0326(3) 0.0383(3) 0.0269(2) 0.0046(2) 0.0019(2) 0.0152(2)
B1 0.038(8) 0.042(8) 0.025(7) 0.000(6) -0.012(6) 0.022(7)
O1 0.030(4) 0.048(5) 0.037(5) 0.005(4) 0.004(4) 0.021(4)
O2 0.026(4) 0.042(5) 0.038(5) 0.014(4) -0.001(3) 0.011(4)
N1 0.031(5) 0.038(5) 0.021(5) -0.007(4) -0.009(4) 0.017(5)
N2 0.027(5) 0.037(5) 0.021(5) 0.003(4) 0.001(4) 0.016(4)
C1 0.039(7) 0.031(6) 0.048(8) 0.007(6) -0.004(6) 0.011(6)
C2 0.043(7) 0.023(6) 0.022(6) -0.012(5) 0.002(5) 0.007(5)
C3 0.029(6) 0.041(7) 0.027(6) 0.007(5) 0.002(5) 0.012(6)
C4 0.034(7) 0.053(8) 0.042(8) -0.003(7) -0.002(6) 0.015(6)
C5 0.033(7) 0.047(7) 0.041(8) 0.009(6) 0.012(6) 0.015(6)
C6 0.042(7) 0.026(6) 0.016(6) -0.002(5) -0.006(5) 0.015(5)
C7 0.037(7) 0.031(6) 0.015(6) -0.016(5) -0.003(5) 0.012(5)
C8 0.024(6) 0.031(6) 0.022(6) -0.005(5) -0.005(5) 0.007(5)
C9 0.040(7) 0.031(6) 0.033(7) -0.002(5) -0.017(6) 0.019(6)
C10 0.025(6) 0.023(6) 0.039(7) 0.002(5) 0.004(5) -0.002(5)
C11 0.019(6) 0.041(7) 0.042(7) -0.011(6) -0.007(5) 0.007(5)
C12 0.016(5) 0.044(7) 0.038(7) 0.010(6) 0.001(5) 0.013(5)
C13 0.015(5) 0.023(6) 0.039(7) 0.010(5) 0.000(5) -0.005(5)
C14 0.058(8) 0.044(7) 0.025(7) -0.006(6) 0.002(6) 0.033(7)
C15 0.023(6) 0.059(8) 0.042(8) -0.017(7) -0.005(6) 0.020(6)
C16 0.045(7) 0.056(8) 0.026(7) 0.007(6) 0.007(6) 0.020(7)
C17 0.046(7) 0.035(7) 0.032(7) 0.008(6) 0.000(6) 0.018(6)
C18 0.053(8) 0.040(7) 0.051(8) 0.010(6) 0.006(7) 0.026(6)
C19 0.038(7) 0.057(8) 0.034(7) 0.002(6) 0.007(6) 0.022(6)
C20 0.076(9) 0.028(7) 0.038(8) -0.009(6) 0.011(7) 0.010(6)
C21 0.039(7) 0.037(7) 0.015(6) 0.005(5) 0.004(5) 0.012(6)
C22 0.038(7) 0.034(6) 0.027(6) -0.002(5) -0.009(5) 0.018(6)
C23 0.053(8) 0.046(8) 0.040(8) 0.004(6) -0.009(6) 0.026(7)
C24 0.040(8) 0.044(8) 0.059(9) 0.018(7) 0.026(7) 0.014(7)
C25 0.075(10) 0.032(7) 0.029(7) -0.006(6) 0.018(7) 0.021(7)
C26 0.058(8) 0.032(7) 0.037(7) 0.009(6) 0.011(6) 0.020(6)
C27 0.082(10) 0.050(8) 0.047(9) 0.015(7) -0.024(8) 0.014(8)
C28 0.027(6) 0.065(8) 0.039(7) -0.017(6) -0.013(6) 0.026(6)
C29 0.117(13) 0.086(11) 0.095(13) 0.021(10) 0.039(10) 0.084(10)
C30 0.031(7) 0.043(7) 0.045(8) 0.016(6) 0.022(6) 0.018(6)
C31 0.040(7) 0.031(6) 0.030(7) 0.005(5) 0.001(6) 0.014(6)
C32 0.044(7) 0.046(7) 0.029(7) 0.018(6) 0.017(6) 0.030(6)
C33 0.037(7) 0.046(8) 0.046(8) 0.001(6) 0.009(6) 0.024(6)
C34 0.039(7) 0.053(8) 0.052(9) 0.004(7) 0.012(7) 0.023(7)
C35 0.051(8) 0.042(7) 0.055(9) 0.020(7) 0.029(7) 0.013(6)
C36 0.042(7) 0.086(10) 0.026(7) 0.022(7) 0.005(6) 0.024(7)
C37 0.122(13) 0.071(10) 0.080(11) 0.052(9) 0.044(10) 0.070(10)
C38 0.081(11) 0.163(16) 0.053(10) 0.009(10) -0.013(9) 0.083(11)
C39 0.081(10) 0.099(11) 0.045(9) 0.010(8) 0.015(8) 0.069(9)
C40 0.056(9) 0.091(11) 0.072(11) -0.007(9) 0.013(8) 0.050(9)

loop_
_atom_type_symbol
_atom_type_description
_atom_type_scat_dispersion_real
_atom_type_scat_dispersion_imag
_atom_type_scat_source
C C 0.0033 0.0016 'International Tables Vol C Tables 4.2.6.8 and 6.1.1.4'
H H 0.0000 0.0000 'International Tables Vol C Tables 4.2.6.8 and 6.1.1.4'
B B 0.0013 0.0007 'International Tables Vol C Tables 4.2.6.8 and 6.1.1.4'
N N 0.0061 0.0033 'International Tables Vol C Tables 4.2.6.8 and 6.1.1.4'
O O 0.0106 0.0060 'International Tables Vol C Tables 4.2.6.8 and 6.1.1.4'
Pt Pt -1.7033 8.3905 'International Tables Vol C Tables 4.2.6.8 and 6.1.1.4'

loop_
_geom_angle_atom_site_label_1
_geom_angle_atom_site_label_2
_geom_angle_atom_site_label_3
_geom_angle
C8 Pt1 N2 82.0(4)
C8 Pt1 O2 92.9(4)
N2 Pt1 O2 174.5(3)
C8 Pt1 O1 174.5(4)
N2 Pt1 O1 92.9(3)
O2 Pt1 O1 92.3(3)
C21 B1 C1 115.5(9)
C21 B1 N1 104.6(8)
C1 B1 N1 105.9(8)
C21 B1 C12 114.2(8)
C1 B1 C12 104.5(9)
N1 B1 C12 112.0(8)
C33 O1 Pt1 124.1(7)
C31 O2 Pt1 125.1(6)
C7 N1 C11 115.8(9)
C7 N1 B1 122.9(8)
C11 N1 B1 121.3(9)
C5 N2 C6 118.4(9)
C5 N2 Pt1 125.5(7)
C6 N2 Pt1 115.7(6)
C2 C1 B1 114.1(8)
C6 C2 C3 115.4(10)
C6 C2 C1 119.7(10)
C3 C2 C1 124.6(9)
C4 C3 C2 120.4(10)
C3 C4 C5 120.6(11)
N2 C5 C4 121.3(11)
C2 C6 N2 123.9(10)
C2 C6 C7 124.3(10)
N2 C6 C7 111.8(9)
N1 C7 C8 126.3(10)
N1 C7 C6 119.4(10)
C8 C7 C6 114.2(9)
C9 C8 C7 114.4(9)
C9 C8 Pt1 129.3(8)
C7 C8 Pt1 115.7(8)
C8 C9 C10 120.1(10)
C11 C10 C9 120.4(10)
N1 C11 C10 122.5(10)
C13 C12 C17 116.0(10)
C13 C12 B1 128.5(10)
C17 C12 B1 115.4(9)
C14 C13 C12 120.4(10)
C14 C13 C20 115.7(10)
C12 C13 C20 123.8(10)
C13 C14 C15 124.3(10)
C14 C15 C16 114.8(11)
C14 C15 C19 123.1(11)
C16 C15 C19 122.1(11)
C17 C16 C15 123.9(11)
C16 C17 C12 120.5(10)
C16 C17 C18 115.4(10)
C12 C17 C18 124.0(10)
C22 C21 C26 115.3(10)
C22 C21 B1 124.3(9)
C26 C21 B1 120.4(10)
C23 C22 C21 121.3(10)
C23 C22 C28 115.2(10)
C21 C22 C28 123.5(9)
C22 C23 C24 121.7(11)
C25 C24 C23 117.6(11)
C25 C24 C29 124.1(13)
C23 C24 C29 118.2(12)
C24 C25 C26 121.8(11)
C25 C26 C21 120.9(11)
C25 C26 C27 114.4(11)
C21 C26 C27 124.5(11)
C35 C30 C36 107.6(9)
C35 C30 C31 110.4(9)
C36 C30 C31 107.0(9)
C35 C30 C37 108.3(10)
C36 C30 C37 110.1(10)
C31 C30 C37 113.4(9)
O2 C31 C32 126.0(10)
O2 C31 C30 113.7(9)
C32 C31 C30 120.2(10)
C33 C32 C31 126.8(10)
O1 C33 C32 125.6(10)
O1 C33 C34 114.7(10)
C32 C33 C34 119.6(10)
C40 C34 C33 110.6(10)
C40 C34 C39 110.1(10)
C33 C34 C39 108.5(10)
C40 C34 C38 107.4(11)
C33 C34 C38 112.7(10)
C39 C34 C38 107.4(10)

loop_
_geom_bond_atom_site_label_1
_geom_bond_atom_site_label_2
_geom_bond_distance
Pt1 C8 1.943(10)
Pt1 N2 1.994(8)
Pt1 O2 1.995(7)
Pt1 O1 2.057(7)
B1 C21 1.637(15)
B1 C1 1.649(15)
B1 N1 1.666(14)
B1 C12 1.686(16)
O1 C33 1.272(12)
O2 C31 1.277(11)
N1 C7 1.334(12)
N1 C11 1.340(11)
N2 C5 1.324(11)
N2 C6 1.399(11)
C1 C2 1.493(13)
C2 C6 1.369(13)
C2 C3 1.421(13)
C3 C4 1.371(13)
C4 C5 1.376(14)
C6 C7 1.481(13)
C7 C8 1.408(13)
C8 C9 1.375(13)
C9 C10 1.377(13)
C10 C11 1.354(13)
C12 C13 1.404(13)
C12 C17 1.432(14)
C13 C14 1.383(14)
C13 C20 1.522(14)
C14 C15 1.383(15)
C15 C16 1.388(14)
C15 C19 1.494(14)
C16 C17 1.372(14)
C17 C18 1.533(13)
C21 C22 1.411(13)
C21 C26 1.417(14)
C22 C23 1.380(13)
C22 C28 1.523(13)
C23 C24 1.406(15)
C24 C25 1.353(15)
C24 C29 1.583(15)
C25 C26 1.415(15)
C26 C27 1.534(15)
C30 C35 1.531(14)
C30 C36 1.531(15)
C30 C31 1.531(13)
C30 C37 1.548(14)
C31 C32 1.409(13)
C32 C33 1.400(14)
C33 C34 1.525(14)
C34 C40 1.499(15)
C34 C39 1.531(15)
C34 C38 1.540(16)

loop_
_platon_squeeze_void_nr
_platon_squeeze_void_average_x
_platon_squeeze_void_average_y
_platon_squeeze_void_average_z
_platon_squeeze_void_volume
_platon_squeeze_void_count_electrons
_platon_squeeze_void_content
1 0.000 0.000 -0.003 448 196 ' '
2 0.007 0.820 0.625 8 1 ' '
3 0.146 0.659 0.292 8 1 ' '
4 0.154 0.480 0.042 8 1 ' '
5 0.180 0.187 0.625 8 1 ' '
6 0.187 0.007 0.375 8 1 ' '
7 0.333 0.667 0.066 448 196 ' '
8 0.326 0.846 0.042 8 1 ' '
9 0.341 0.487 0.292 8 1 ' '
10 0.480 0.326 0.958 8 1 ' '
11 0.487 0.146 0.708 8 1 ' '
12 0.513 0.854 0.292 9 1 ' '
13 0.520 0.674 0.042 8 1 ' '
14 0.667 0.333 0.732 448 196 ' '
15 0.659 0.513 0.708 8 1 ' '
16 0.674 0.154 0.958 8 1 ' '
17 0.813 0.993 0.625 8 1 ' '
18 0.820 0.813 0.375 8 1 ' '
19 0.846 0.520 0.958 8 1 ' '
20 0.854 0.341 0.708 8 1 ' '
21 0.993 0.180 0.375 8 1 ' '
